data_7236683
loop_
_publ_author_name
'Debnath, Mintu'
'Sasmal, Supriya'
'Haldar, Debasish'

_publ_section_title
;
 Fabrication of egg shell-like nanovesicles from a thiocoumarin-based
 \e-amino ester: a potential carrier
;
_journal_issue 27
_journal_name_full 'Journal of Materials Chemistry B'
_journal_page_first 5450
_journal_paper_doi 10.1039/C7TB00025A
_journal_volume 5
_journal_year 2017
_chemical_formula_moiety 'C11 H9 N O3 S'
_chemical_formula_sum 'C11 H9 N O3 S'
_chemical_formula_weight 235.25
_space_group_crystal_system monoclinic
_space_group_IT_number 14
_space_group_name_Hall '-P 2ybc'
_space_group_name_H-M_alt 'P 1 21/c 1'
_atom_sites_solution_hydrogens mixed
_atom_sites_solution_primary iterative
_audit_creation_date 2016-11-15
_audit_creation_method
;
Olex2 1.2
(compiled 2016.11.07 svn.r3352 for OlexSys, GUI svn.r5261)
;
_audit_update_record
;
2016-11-28 deposited with the CCDC.
2017-06-20 downloaded from the CCDC.
;
_cell_angle_alpha 90
_cell_angle_beta 103.448(6)
_cell_angle_gamma 90
_cell_formula_units_Z 4
_cell_length_a 6.7463(4)
_cell_length_b 21.3406(11)
_cell_length_c 7.0237(5)
_cell_measurement_reflns_used 1414
_cell_measurement_temperature 100.00(10)
_cell_measurement_theta_max 26.8900
_cell_measurement_theta_min 3.1080
_cell_volume 983.48(11)
_computing_cell_refinement 'CrysAlisPro 1.171.38.43f (Rigaku OD, 2015)'
_computing_data_collection 'CrysAlisPro 1.171.38.43f (Rigaku OD, 2015)'
_computing_data_reduction 'CrysAlisPro 1.171.38.43f (Rigaku OD, 2015)'
_computing_molecular_graphics 'Olex2 (Dolomanov et al., 2009)'
_computing_publication_material 'Olex2 (Dolomanov et al., 2009)'
_computing_structure_refinement 'ShelXL (Sheldrick, 2015)'
_computing_structure_solution
;
Superflip (Palatinus & C4apuis, 2007;Palatinus & van der Lee, 2008;
Palatinus et al., 2012)
;
_diffrn_ambient_environment N~2~
_diffrn_ambient_temperature 100.00(10)
_diffrn_detector 'C98 plate'
_diffrn_detector_area_resol_mean 7.9580
_diffrn_detector_type Eos
_diffrn_measured_fraction_theta_full 0.993
_diffrn_measured_fraction_theta_max 0.908
_diffrn_measurement_details
;
List of Runs (angles in degrees, time in seconds):

  # Type    Start    End  Width  t~exp~   \w     \q     \k     \f   Frames
#--------------------------------------------------------------------------
  1  \w    -17.00  31.00   1.00   22.50    --  -25.61 -99.00 -60.00   48
  2  \w    -61.00 113.00   1.00   22.50    --   27.09 -19.00-120.00  174
;
_diffrn_measurement_device 'four-circle diffractometer'
_diffrn_measurement_device_type 'SuperNova, Dual, Cu at zero, Eos'
_diffrn_measurement_method '\w scans'
_diffrn_orient_matrix_type 'CrysAlisPro convention (1999,Acta A55,543-557)'
_diffrn_orient_matrix_UB_11 -0.1052615000
_diffrn_orient_matrix_UB_12 -0.0033453000
_diffrn_orient_matrix_UB_13 -0.0440656000
_diffrn_orient_matrix_UB_21 0.0173357000
_diffrn_orient_matrix_UB_22 0.0107453000
_diffrn_orient_matrix_UB_23 -0.0902696000
_diffrn_orient_matrix_UB_31 0.0175559000
_diffrn_orient_matrix_UB_32 -0.0312664000
_diffrn_orient_matrix_UB_33 -0.0263371000
_diffrn_radiation_monochromator mirror
_diffrn_radiation_probe x-ray
_diffrn_radiation_type MoK\a
_diffrn_radiation_wavelength 0.71073
_diffrn_reflns_av_R_equivalents 0.0247
_diffrn_reflns_av_unetI/netI 0.0432
_diffrn_reflns_Laue_measured_fraction_full 0.993
_diffrn_reflns_Laue_measured_fraction_max 0.908
_diffrn_reflns_limit_h_max 4
_diffrn_reflns_limit_h_min -8
_diffrn_reflns_limit_k_max 26
_diffrn_reflns_limit_k_min -23
_diffrn_reflns_limit_l_max 9
_diffrn_reflns_limit_l_min -7
_diffrn_reflns_number 3032
_diffrn_reflns_point_group_measured_fraction_full 0.993
_diffrn_reflns_point_group_measured_fraction_max 0.908
_diffrn_reflns_theta_full 25.242
_diffrn_reflns_theta_max 27.261
_diffrn_reflns_theta_min 3.105
_diffrn_source 'micro-focus sealed X-ray tube'
_diffrn_source_type 'SuperNova (Mo) X-ray SourC7'
_exptl_absorpt_coefficient_mu 0.318
_exptl_absorpt_correction_T_max 1.00000
_exptl_absorpt_correction_T_min 0.65603
_exptl_absorpt_correction_type multi-scan
_exptl_absorpt_process_details
;
CrysAlisPro 1.171.38.43f (Rigaku Oxford Diffraction, 2015)
Empirical absorption correction using spherical harmonics,
 implemented in SCALE3 ABSPACK scaling algorithm.
;
_exptl_crystal_colour 'metallic brownish orange'
_exptl_crystal_colour_lustre metallic
_exptl_crystal_colour_modifier brownish
_exptl_crystal_colour_primary orange
_exptl_crystal_density_diffrn 1.589
_exptl_crystal_description irregular
_exptl_crystal_F_000 488
_exptl_crystal_size_max 0.25879
_exptl_crystal_size_mid 0.236554
_exptl_crystal_size_min 0.1258
_refine_diff_density_max 0.634
_refine_diff_density_min -0.403
_refine_diff_density_rms 0.074
_refine_ls_extinction_method none
_refine_ls_goodness_of_fit_ref 1.105
_refine_ls_hydrogen_treatment mixed
_refine_ls_matrix_type full
_refine_ls_number_parameters 151
_refine_ls_number_reflns 1993
_refine_ls_number_restraints 0
_refine_ls_restrained_S_all 1.105
_refine_ls_R_factor_all 0.0577
_refine_ls_R_factor_gt 0.0495
_refine_ls_shift/su_max 0.039
_refine_ls_shift/su_mean 0.006
_refine_ls_structure_factor_coef Fsqd
_refine_ls_weighting_details 'w=1/[\s^2^(Fo^2^)+(0.0607P)^2^+0.7391P] where P=(Fo^2^+2Fc^2^)/3'
_refine_ls_weighting_scheme calc
_refine_ls_wR_factor_gt 0.1258
_refine_ls_wR_factor_ref 0.1320
_reflns_Friedel_coverage 0.000
_reflns_number_gt 1722
_reflns_number_total 1993
_reflns_threshold_expression 'I > 2\s(I)'
_cod_data_source_file c7tb00025a2.cif
_cod_data_source_block tcnh2
_cod_original_cell_volume 983.47(11)
_cod_database_code 7236683
_chemical_oxdiff_formula 'C H N O S'
_shelx_space_group_comment
;
The symmetry employed for this shelxl refinement is uniquely defined
by the following loop, which should always be used as a source of
symmetry information in preference to the above space-group names.
They are only intended as comments.
;
_reflns_odcompleteness_completeness 98.61
_reflns_odcompleteness_iscentric 1
_reflns_odcompleteness_theta 25.63
_olex2_refinement_description
;
1. Fixed Uiso
 At 1.2 times of:
  All C(H) groups
 At 1.5 times of:
  All C(H,H,H) groups, All N(H) groups
2.a Aromatic/amide H refined with riding coordinates:
 C6(H6), C8(H4), C3(H9), C4(H8)
2.b Idealised Me refined as rotating group:
 CA(H1c,H1d,H1e)
2.c Idealised tetrahedral OH refined as rotating group:
 N1(H1a)
;
_shelx_shelxl_version_number 2014/7
_olex2_date_sample_data_collection 2016-11-15
_olex2_submission_special_instructions 'No special instructions were received'
_oxdiff_exptl_absorpt_empirical_details
;
Empirical correction (ABSPACK) includes:
- Absorption correction using spherical harmonics
- Frame scaling
;
_oxdiff_exptl_absorpt_empirical_full_max 1.439
_oxdiff_exptl_absorpt_empirical_full_min 0.753

loop_
_space_group_symop_operation_xyz
'x, y, z'
'-x, y+1/2, -z+1/2'
'-x, -y, -z'
'x, -y-1/2, z-1/2'

loop_
_atom_site_label
_atom_site_type_symbol
_atom_site_fract_x
_atom_site_fract_y
_atom_site_fract_z
_atom_site_U_iso_or_equiv
_atom_site_adp_type
_atom_site_occupancy
_atom_site_site_symmetry_order
_atom_site_calc_flag
_atom_site_refinement_flags_posn
S1 S 0.11414(9) 0.77131(3) 0.01545(10) 0.0208(2) Uani 1 1 d .
O2 O 0.4736(3) 0.95499(7) 0.1947(3) 0.0262(4) Uani 1 1 d .
O1 O 0.7600(3) 0.90546(7) 0.1712(3) 0.0239(4) Uani 1 1 d .
O3 O 0.1359(3) 0.88997(8) -0.0216(3) 0.0263(4) Uani 1 1 d .
N1 N 0.7384(4) 0.57013(10) 0.1921(4) 0.0231(5) Uani 1 1 d .
H1E H 0.6857 0.5383 0.2234 0.035 Uiso 1 1 calc GR
C10 C 0.3022(4) 0.71380(11) 0.0668(4) 0.0180(5) Uani 1 1 d .
C2 C 0.5609(4) 0.90800(11) 0.1622(4) 0.0198(5) Uani 1 1 d .
C5 C 0.5100(4) 0.72891(10) 0.1258(4) 0.0169(5) Uani 1 1 d .
C3 C 0.4622(4) 0.84534(10) 0.1155(4) 0.0180(6) Uani 1 1 d .
C6 C 0.6537(4) 0.68034(11) 0.1656(4) 0.0195(5) Uani 1 1 d .
H6 H 0.7917 0.6902 0.2017 0.023 Uiso 1 1 calc R
C7 C 0.5944(4) 0.61775(11) 0.1522(4) 0.0195(5) Uani 1 1 d .
C4 C 0.5780(4) 0.79279(11) 0.1503(4) 0.0181(5) Uani 1 1 d .
H8 H 0.7176 0.7988 0.1952 0.022 Uiso 1 1 calc R
C9 C 0.2425(4) 0.65112(11) 0.0490(4) 0.0210(5) Uani 1 1 d .
H3 H 0.1051 0.6409 0.0084 0.025 Uiso 1 1 calc R
C11 C 0.2421(4) 0.84458(11) 0.0349(4) 0.0204(5) Uani 1 1 d .
C1 C 0.8706(4) 0.96334(11) 0.2268(4) 0.0260(5) Uani 1 1 d .
H1A H 0.8080 0.9964 0.1408 0.039 Uiso 1 1 calc GR
H1B H 1.0093 0.9582 0.2172 0.039 Uiso 1 1 calc GR
H1C H 0.8677 0.9738 0.3591 0.039 Uiso 1 1 calc GR
C8 C 0.3867(4) 0.60408(11) 0.0916(4) 0.0218(6) Uani 1 1 d .
H4 H 0.3447 0.5625 0.0796 0.026 Uiso 1 1 calc R
H1D H 0.855(5) 0.5817(15) 0.270(5) 0.039(9) Uiso 1 1 d .

loop_
_atom_site_aniso_label
_atom_site_aniso_U_11
_atom_site_aniso_U_22
_atom_site_aniso_U_33
_atom_site_aniso_U_23
_atom_site_aniso_U_13
_atom_site_aniso_U_12
S1 0.0173(3) 0.0162(3) 0.0289(4) 0.0008(2) 0.0053(3) 0.0012(2)
O2 0.0309(11) 0.0103(8) 0.0369(11) -0.0011(7) 0.0072(8) 0.0049(7)
O1 0.0239(10) 0.0096(8) 0.0400(11) -0.0037(7) 0.0109(8) -0.0039(7)
O3 0.0241(10) 0.0176(9) 0.0368(11) 0.0048(8) 0.0063(8) 0.0069(7)
N1 0.0233(12) 0.0110(10) 0.0341(13) 0.0023(9) 0.0047(10) -0.0002(8)
C10 0.0199(12) 0.0145(11) 0.0211(12) 0.0012(9) 0.0076(9) 0.0016(9)
C2 0.0251(13) 0.0137(11) 0.0210(13) 0.0014(9) 0.0062(10) 0.0013(10)
C5 0.0187(12) 0.0120(11) 0.0204(12) 0.0000(9) 0.0055(9) -0.0007(9)
C3 0.0218(13) 0.0114(11) 0.0227(13) -0.0003(9) 0.0091(10) -0.0002(9)
C6 0.0169(12) 0.0143(12) 0.0270(14) -0.0007(10) 0.0048(10) 0.0010(9)
C7 0.0248(13) 0.0139(11) 0.0213(13) 0.0004(9) 0.0083(10) 0.0020(10)
C4 0.0171(12) 0.0134(11) 0.0239(13) 0.0012(9) 0.0047(9) 0.0008(9)
C9 0.0192(12) 0.0165(12) 0.0274(14) -0.0010(10) 0.0054(10) -0.0038(9)
C11 0.0255(13) 0.0141(11) 0.0237(13) 0.0012(10) 0.0100(10) 0.0028(10)
C1 0.0293(14) 0.0093(11) 0.0399(16) -0.0019(10) 0.0093(12) -0.0049(10)
C8 0.0273(14) 0.0118(11) 0.0279(14) -0.0016(10) 0.0097(11) -0.0037(9)

loop_
_atom_type_symbol
_atom_type_description
_atom_type_scat_dispersion_real
_atom_type_scat_dispersion_imag
_atom_type_scat_source
C C 0.0033 0.0016 'International Tables Vol C Tables 4.2.6.8 and 6.1.1.4'
H H 0.0000 0.0000 'International Tables Vol C Tables 4.2.6.8 and 6.1.1.4'
O O 0.0106 0.0060 'International Tables Vol C Tables 4.2.6.8 and 6.1.1.4'
S S 0.1246 0.1234 'International Tables Vol C Tables 4.2.6.8 and 6.1.1.4'
N N 0.0061 0.0033 'International Tables Vol C Tables 4.2.6.8 and 6.1.1.4'

loop_
_geom_angle_atom_site_label_1
_geom_angle_atom_site_label_2
_geom_angle_atom_site_label_3
_geom_angle
C10 S1 C11 106.68(12)
C2 O1 C1 115.40(19)
H1D N1 H1E 116.4
C7 N1 H1D 114(2)
C7 N1 H1E 109
C5 C10 S1 121.91(18)
C9 C10 S1 118.45(19)
C9 C10 C5 119.6(2)
O2 C2 O1 123.7(2)
O2 C2 C3 124.8(2)
O1 C2 C3 111.50(19)
C10 C5 C4 121.5(2)
C6 C5 C10 119.1(2)
C6 C5 C4 119.4(2)
C4 C3 C2 119.5(2)
C4 C3 C11 123.5(2)
C11 C3 C2 117.1(2)
C5 C6 H6 119.3
C7 C6 C5 121.4(2)
C7 C6 H6 119.3
N1 C7 C6 120.8(2)
N1 C7 C8 120.9(2)
C6 C7 C8 118.2(2)
C5 C4 H8 116.2
C3 C4 C5 127.5(2)
C3 C4 H8 116.2
C10 C9 H3 119.9
C8 C9 C10 120.3(2)
C8 C9 H3 119.9
O3 C11 S1 116.0(2)
O3 C11 C3 125.9(2)
C3 C11 S1 118.13(17)
O1 C1 H1A 109.5
O1 C1 H1B 109.5
O1 C1 H1C 109.5
H1A C1 H1B 109.5
H1A C1 H1C 109.5
H1B C1 H1C 109.5
C7 C8 H4 119.3
C9 C8 C7 121.3(2)
C9 C8 H4 119.3

loop_
_geom_bond_atom_site_label_1
_geom_bond_atom_site_label_2
_geom_bond_distance
S1 C10 1.742(2)
S1 C11 1.776(2)
O2 C2 1.211(3)
O1 C2 1.331(3)
O1 C1 1.449(3)
O3 C11 1.215(3)
N1 H1D 0.88(4)
N1 C7 1.389(3)
N1 H1E 0.82
C10 C5 1.404(3)
C10 C9 1.394(3)
C2 C3 1.496(3)
C5 C6 1.402(3)
C5 C4 1.436(3)
C3 C4 1.356(3)
C3 C11 1.462(4)
C6 H6 0.9300
C6 C7 1.391(3)
C7 C8 1.397(4)
C4 H8 0.9300
C9 H3 0.9300
C9 C8 1.381(4)
C1 H1A 0.9600
C1 H1B 0.9600
C1 H1C 0.9600
C8 H4 0.9300

loop_
_geom_torsion_atom_site_label_1
_geom_torsion_atom_site_label_2
_geom_torsion_atom_site_label_3
_geom_torsion_atom_site_label_4
_geom_torsion
S1 C10 C5 C6 179.79(19)
S1 C10 C5 C4 1.1(3)
S1 C10 C9 C8 -178.9(2)
O2 C2 C3 C4 -156.4(2)
O2 C2 C3 C11 23.1(4)
O1 C2 C3 C4 21.2(3)
O1 C2 C3 C11 -159.2(2)
N1 C7 C8 C9 -179.1(2)
C10 S1 C11 O3 170.5(2)
C10 S1 C11 C3 -9.4(2)
C10 C5 C6 C7 -1.5(4)
C10 C5 C4 C3 -2.7(4)
C10 C9 C8 C7 -0.3(4)
C2 C3 C4 C5 176.2(2)
C2 C3 C11 S1 -169.85(18)
C2 C3 C11 O3 10.3(4)
C5 C10 C9 C8 0.8(4)
C5 C6 C7 N1 -180.0(2)
C5 C6 C7 C8 2.0(4)
C6 C5 C4 C3 178.6(2)
C6 C7 C8 C9 -1.1(4)
C4 C5 C6 C7 177.2(2)
C4 C3 C11 S1 9.6(3)
C4 C3 C11 O3 -170.2(3)
C9 C10 C5 C6 0.1(4)
C9 C10 C5 C4 -178.6(2)
C11 S1 C10 C5 4.4(2)
C11 S1 C10 C9 -175.8(2)
C11 C3 C4 C5 -3.3(4)
C1 O1 C2 O2 1.0(4)
C1 O1 C2 C3 -176.6(2)
